data_4517715
loop_
_publ_author_name
'Zhang, Xin'
'Wu, Song-Bai'
'Leng, Xuebing'
'Chung, Lung Wa'
'Liu, Guixia'
'Huang, Zheng'

_publ_section_title
;
 N-Bridged Pincer Iridium Complexes for Highly Efficient Alkane
 Dehydrogenation and the Relevant Linker Effects
;
_journal_name_full 'ACS Catalysis'
_journal_page_first 6475
_journal_page_last 6487
_journal_paper_doi 10.1021/acscatal.0c00539
_journal_year 2020
_chemical_formula_moiety 'C23 H43 Cl Ir N O P2'
_chemical_formula_sum 'C23 H43 Cl Ir N O P2'
_chemical_formula_weight 639.17
_space_group_crystal_system monoclinic
_space_group_IT_number 15
_space_group_name_Hall '-C 2yc'
_space_group_name_H-M_alt 'C 1 2/c 1'
_atom_sites_solution_hydrogens mixed
_atom_sites_solution_primary direct
_audit_creation_date 2018-03-12
_audit_creation_method
;
Olex2 1.2
(compiled 2017.08.10 svn.r3458 for OlexSys, GUI svn.r5381)
;
_cell_angle_alpha 90
_cell_angle_beta 100.6140(10)
_cell_angle_gamma 90
_cell_formula_units_Z 8
_cell_length_a 31.9259(6)
_cell_length_b 7.9828(2)
_cell_length_c 20.1715(4)
_cell_measurement_reflns_used 9283
_cell_measurement_temperature 170(2)
_cell_measurement_theta_max 54.935
_cell_measurement_theta_min 4.191
_cell_volume 5052.91(19)
_computing_cell_refinement 'SAINT v8.37A (Bruker, 2015)'
_computing_data_reduction 'SAINT v8.37A (Bruker, 2015)'
_computing_molecular_graphics 'Olex2 (Dolomanov et al., 2009)'
_computing_publication_material 'Olex2 (Dolomanov et al., 2009)'
_computing_structure_refinement 'ShelXL (Sheldrick, 2015)'
_computing_structure_solution 'ShelXS (Sheldrick, 2008)'
_diffrn_ambient_temperature 170.0
_diffrn_measured_fraction_theta_full 0.999
_diffrn_measured_fraction_theta_max 0.998
_diffrn_measurement_device_type 'Bruker APEX-II CCD'
_diffrn_measurement_method '\f and \w scans'
_diffrn_radiation_type GaK\a
_diffrn_radiation_wavelength 1.34139
_diffrn_reflns_av_R_equivalents 0.0468
_diffrn_reflns_av_unetI/netI 0.0313
_diffrn_reflns_Laue_measured_fraction_full 0.999
_diffrn_reflns_Laue_measured_fraction_max 0.998
_diffrn_reflns_limit_h_max 38
_diffrn_reflns_limit_h_min -38
_diffrn_reflns_limit_k_max 9
_diffrn_reflns_limit_k_min -8
_diffrn_reflns_limit_l_max 24
_diffrn_reflns_limit_l_min -24
_diffrn_reflns_number 26956
_diffrn_reflns_point_group_measured_fraction_full 0.999
_diffrn_reflns_point_group_measured_fraction_max 0.998
_diffrn_reflns_theta_full 53.594
_diffrn_reflns_theta_max 54.911
_diffrn_reflns_theta_min 4.190
_diffrn_standards_number 0
_exptl_absorpt_coefficient_mu 8.585
_exptl_absorpt_correction_T_max 0.7508
_exptl_absorpt_correction_T_min 0.3905
_exptl_absorpt_correction_type multi-scan
_exptl_absorpt_process_details
'SADABS-2016/2 (Bruker,2016/2) was used for absorption correction. wR2(int) was 0.1425 before and 0.0617 after correction. The Ratio of minimum to maximum transmission is 0.5201. The \l/2 correction factor is Not present.'
_exptl_crystal_colour red
_exptl_crystal_density_diffrn 1.680
_exptl_crystal_description block
_exptl_crystal_F_000 2560
_exptl_crystal_size_max 0.08
_exptl_crystal_size_mid 0.05
_exptl_crystal_size_min 0.03
_refine_diff_density_max 0.764
_refine_diff_density_min -0.741
_refine_diff_density_rms 0.093
_refine_ls_extinction_method none
_refine_ls_goodness_of_fit_ref 1.107
_refine_ls_hydrogen_treatment mixed
_refine_ls_matrix_type full
_refine_ls_number_parameters 279
_refine_ls_number_reflns 4804
_refine_ls_number_restraints 0
_refine_ls_restrained_S_all 1.107
_refine_ls_R_factor_all 0.0258
_refine_ls_R_factor_gt 0.0219
_refine_ls_shift/su_max 0.007
_refine_ls_shift/su_mean 0.000
_refine_ls_structure_factor_coef Fsqd
_refine_ls_weighting_details 'w=1/[\s^2^(Fo^2^)+(0.0036P)^2^+12.0891P] where P=(Fo^2^+2Fc^2^)/3'
_refine_ls_weighting_scheme calc
_refine_ls_wR_factor_gt 0.0446
_refine_ls_wR_factor_ref 0.0460
_reflns_Friedel_coverage 0.000
_reflns_number_gt 4405
_reflns_number_total 4804
_reflns_threshold_expression 'I > 2\s(I)'
_cod_data_source_file cs0c00539_si_013.cif
_cod_data_source_block mjl18097_0m
_cod_depositor_comments 'Adding full bibliography for 4517711--4517721.cif.'
_cod_database_code 4517715
_shelx_shelxl_version_number 2016/6
_shelx_space_group_comment
;
The symmetry employed for this shelxl refinement is uniquely defined
by the following loop, which should always be used as a source of
symmetry information in preference to the above space-group names.
They are only intended as comments.
;
_shelx_estimated_absorpt_t_max 0.783
_shelx_estimated_absorpt_t_min 0.547
_olex2_refinement_description
;
1. Fixed Uiso
 At 1.2 times of:
  All C(H) groups
 At 1.5 times of:
  All C(H,H,H) groups
2.a Aromatic/amide H refined with riding coordinates:
 C3(H3), C4(H4), C5(H5)
2.b Idealised Me refined as rotating group:
 C7(H7A,H7B,H7C), C9(H9A,H9B,H9C), C10(H10A,H10B,H10C), C11(H11A,H11B,H11C),
 C13(H13A,H13B,H13C), C14(H14A,H14B,H14C), C15(H15A,H15B,H15C), C17(H17A,H17B,
 H17C), C18(H18A,H18B,H18C), C19(H19A,H19B,H19C), C21(H21A,H21B,H21C), C22(H22A,
 H22B,H22C), C23(H23A,H23B,H23C)
;
_olex2_submission_special_instructions 'No special instructions were received'

loop_
_space_group_symop_operation_xyz
'x, y, z'
'-x, y, -z+1/2'
'x+1/2, y+1/2, z'
'-x+1/2, y+1/2, -z+1/2'
'-x, -y, -z'
'x, -y, z-1/2'
'-x+1/2, -y+1/2, -z'
'x+1/2, -y+1/2, z-1/2'

loop_
_atom_site_label
_atom_site_type_symbol
_atom_site_fract_x
_atom_site_fract_y
_atom_site_fract_z
_atom_site_U_iso_or_equiv
_atom_site_adp_type
_atom_site_occupancy
_atom_site_site_symmetry_order
_atom_site_calc_flag
_atom_site_refinement_flags_posn
_atom_site_refinement_flags_adp
_atom_site_refinement_flags_occupancy
_atom_site_disorder_assembly
_atom_site_disorder_group
Ir1 Ir 0.13483(2) 0.90625(2) 0.49865(2) 0.01287(5) Uani 1 1 d . . . . .
H H 0.1615(12) 0.750(5) 0.5051(19) 0.057(12) Uiso 1 1 d . . . . .
Cl1 Cl 0.16452(2) 1.06057(10) 0.41446(4) 0.02253(17) Uani 1 1 d . . . . .
P1 P 0.08002(2) 0.78690(10) 0.42503(4) 0.01385(16) Uani 1 1 d . . . . .
P2 P 0.17766(2) 0.99783(10) 0.59757(4) 0.01448(16) Uani 1 1 d . . . . .
O1 O 0.05343(6) 0.6802(3) 0.47372(9) 0.0182(5) Uani 1 1 d . . . . .
N1 N 0.15597(8) 0.8968(3) 0.65773(12) 0.0187(6) Uani 1 1 d . . . . .
C1 C 0.10474(9) 0.7902(4) 0.56501(14) 0.0154(6) Uani 1 1 d . . . . .
C2 C 0.11915(9) 0.8004(4) 0.63526(14) 0.0164(6) Uani 1 1 d . . . . .
C3 C 0.09732(10) 0.7175(4) 0.67943(15) 0.0217(7) Uani 1 1 d . . . . .
H3 H 0.106979 0.725636 0.726762 0.026 Uiso 1 1 calc R . . . .
C4 C 0.06140(10) 0.6230(4) 0.65396(16) 0.0237(7) Uani 1 1 d . . . . .
H4 H 0.046745 0.566752 0.684376 0.028 Uiso 1 1 calc R . . . .
C5 C 0.04652(10) 0.6090(4) 0.58539(16) 0.0201(7) Uani 1 1 d . . . . .
H5 H 0.022029 0.543859 0.568101 0.024 Uiso 1 1 calc R . . . .
C6 C 0.06866(9) 0.6934(4) 0.54294(14) 0.0157(6) Uani 1 1 d . . . . .
C7 C 0.17272(11) 0.9016(5) 0.73042(15) 0.0282(8) Uani 1 1 d . . . . .
H7A H 0.198971 0.968064 0.738994 0.042 Uiso 1 1 calc GR . . . .
H7B H 0.178844 0.787317 0.747172 0.042 Uiso 1 1 calc GR . . . .
H7C H 0.151545 0.952651 0.753696 0.042 Uiso 1 1 calc GR . . . .
C8 C 0.03856(10) 0.9399(4) 0.38611(15) 0.0196(7) Uani 1 1 d . . . . .
C9 C 0.04064(12) 1.0782(4) 0.43985(18) 0.0326(8) Uani 1 1 d . . . . .
H9A H 0.038191 1.027609 0.483243 0.049 Uiso 1 1 calc GR . . . .
H9B H 0.017179 1.157351 0.426230 0.049 Uiso 1 1 calc GR . . . .
H9C H 0.067885 1.137526 0.444273 0.049 Uiso 1 1 calc GR . . . .
C10 C -0.00694(10) 0.8680(5) 0.37183(18) 0.0304(8) Uani 1 1 d . . . . .
H10A H -0.009650 0.788092 0.334389 0.046 Uiso 1 1 calc GR . . . .
H10B H -0.027449 0.959283 0.359823 0.046 Uiso 1 1 calc GR . . . .
H10C H -0.012692 0.810710 0.412189 0.046 Uiso 1 1 calc GR . . . .
C11 C 0.04980(11) 1.0179(5) 0.32243(16) 0.0292(8) Uani 1 1 d . . . . .
H11A H 0.079576 1.054910 0.331633 0.044 Uiso 1 1 calc GR . . . .
H11B H 0.031197 1.114293 0.308712 0.044 Uiso 1 1 calc GR . . . .
H11C H 0.045827 0.934632 0.286127 0.044 Uiso 1 1 calc GR . . . .
C12 C 0.09015(9) 0.6194(4) 0.36627(15) 0.0176(7) Uani 1 1 d . . . . .
C13 C 0.04899(10) 0.5391(4) 0.32841(16) 0.0272(8) Uani 1 1 d . . . . .
H13A H 0.031116 0.505584 0.360766 0.041 Uiso 1 1 calc GR . . . .
H13B H 0.056033 0.440297 0.303810 0.041 Uiso 1 1 calc GR . . . .
H13C H 0.033518 0.620164 0.296472 0.041 Uiso 1 1 calc GR . . . .
C14 C 0.11686(11) 0.6865(4) 0.31631(17) 0.0278(8) Uani 1 1 d . . . . .
H14A H 0.099895 0.766499 0.285630 0.042 Uiso 1 1 calc GR . . . .
H14B H 0.125498 0.593270 0.290236 0.042 Uiso 1 1 calc GR . . . .
H14C H 0.142274 0.742742 0.341106 0.042 Uiso 1 1 calc GR . . . .
C15 C 0.11573(11) 0.4845(4) 0.41016(17) 0.0297(8) Uani 1 1 d . . . . .
H15A H 0.142323 0.533126 0.434634 0.045 Uiso 1 1 calc GR . . . .
H15B H 0.122306 0.392812 0.381457 0.045 Uiso 1 1 calc GR . . . .
H15C H 0.098940 0.441359 0.442498 0.045 Uiso 1 1 calc GR . . . .
C16 C 0.16953(10) 1.2264(4) 0.61164(15) 0.0200(7) Uani 1 1 d . . . . .
C17 C 0.18364(12) 1.2921(4) 0.68335(16) 0.0320(8) Uani 1 1 d . . . . .
H17A H 0.168225 1.232390 0.713873 0.048 Uiso 1 1 calc GR . . . .
H17B H 0.177435 1.412181 0.684520 0.048 Uiso 1 1 calc GR . . . .
H17C H 0.214337 1.273940 0.697680 0.048 Uiso 1 1 calc GR . . . .
C18 C 0.12129(11) 1.2510(5) 0.59176(19) 0.0363(9) Uani 1 1 d . . . . .
H18A H 0.111982 1.220659 0.544256 0.054 Uiso 1 1 calc GR . . . .
H18B H 0.114215 1.368591 0.598338 0.054 Uiso 1 1 calc GR . . . .
H18C H 0.106781 1.179599 0.619971 0.054 Uiso 1 1 calc GR . . . .
C19 C 0.19144(12) 1.3279(4) 0.56365(16) 0.0309(8) Uani 1 1 d . . . . .
H19A H 0.222339 1.326073 0.579705 0.046 Uiso 1 1 calc GR . . . .
H19B H 0.181233 1.443868 0.562074 0.046 Uiso 1 1 calc GR . . . .
H19C H 0.184818 1.278915 0.518378 0.046 Uiso 1 1 calc GR . . . .
C20 C 0.23576(9) 0.9404(4) 0.61195(15) 0.0190(7) Uani 1 1 d . . . . .
C21 C 0.23869(11) 0.7525(4) 0.62864(17) 0.0294(8) Uani 1 1 d . . . . .
H21A H 0.231785 0.734071 0.673442 0.044 Uiso 1 1 calc GR . . . .
H21B H 0.267681 0.712738 0.628186 0.044 Uiso 1 1 calc GR . . . .
H21C H 0.218471 0.690708 0.594923 0.044 Uiso 1 1 calc GR . . . .
C22 C 0.26564(11) 1.0386(5) 0.66652(17) 0.0301(8) Uani 1 1 d . . . . .
H22A H 0.265851 1.156811 0.653436 0.045 Uiso 1 1 calc GR . . . .
H22B H 0.294546 0.992921 0.671548 0.045 Uiso 1 1 calc GR . . . .
H22C H 0.255635 1.028969 0.709465 0.045 Uiso 1 1 calc GR . . . .
C23 C 0.25111(11) 0.9670(5) 0.54520(16) 0.0299(8) Uani 1 1 d . . . . .
H23A H 0.232211 0.907261 0.509082 0.045 Uiso 1 1 calc GR . . . .
H23B H 0.280205 0.923926 0.549083 0.045 Uiso 1 1 calc GR . . . .
H23C H 0.250749 1.086916 0.534680 0.045 Uiso 1 1 calc GR . . . .

loop_
_atom_site_aniso_label
_atom_site_aniso_U_11
_atom_site_aniso_U_22
_atom_site_aniso_U_33
_atom_site_aniso_U_23
_atom_site_aniso_U_13
_atom_site_aniso_U_12
Ir1 0.01349(7) 0.01502(8) 0.01028(7) 0.00080(5) 0.00269(5) -0.00120(5)
Cl1 0.0262(4) 0.0250(4) 0.0175(4) 0.0038(3) 0.0070(3) -0.0070(3)
P1 0.0131(4) 0.0168(4) 0.0117(4) 0.0015(3) 0.0022(3) -0.0011(3)
P2 0.0155(4) 0.0158(4) 0.0119(4) -0.0003(3) 0.0019(3) -0.0010(3)
O1 0.0172(11) 0.0252(12) 0.0120(10) 0.0013(9) 0.0025(8) -0.0079(9)
N1 0.0218(14) 0.0247(15) 0.0087(12) 0.0013(11) 0.0009(10) -0.0022(12)
C1 0.0147(15) 0.0184(16) 0.0142(15) 0.0006(13) 0.0058(12) 0.0024(13)
C2 0.0172(15) 0.0172(16) 0.0152(15) 0.0021(13) 0.0039(12) 0.0018(13)
C3 0.0236(17) 0.0294(19) 0.0132(15) 0.0032(14) 0.0058(13) -0.0005(15)
C4 0.0222(17) 0.031(2) 0.0207(17) 0.0086(14) 0.0104(14) -0.0016(15)
C5 0.0168(16) 0.0201(17) 0.0249(17) 0.0042(14) 0.0075(13) -0.0001(13)
C6 0.0165(15) 0.0161(16) 0.0154(15) 0.0018(12) 0.0050(12) 0.0029(13)
C7 0.0317(19) 0.039(2) 0.0126(15) 0.0018(15) 0.0006(14) -0.0087(16)
C8 0.0166(15) 0.0197(17) 0.0211(16) 0.0006(13) -0.0003(13) 0.0023(13)
C9 0.034(2) 0.028(2) 0.035(2) -0.0046(16) 0.0029(16) 0.0095(16)
C10 0.0158(17) 0.036(2) 0.038(2) 0.0048(17) 0.0004(15) 0.0034(15)
C11 0.0285(19) 0.033(2) 0.0239(18) 0.0128(16) -0.0002(15) 0.0016(16)
C12 0.0168(15) 0.0192(17) 0.0167(15) -0.0004(13) 0.0026(12) -0.0012(13)
C13 0.0263(18) 0.033(2) 0.0229(17) -0.0112(15) 0.0058(14) -0.0064(16)
C14 0.0296(19) 0.030(2) 0.0289(19) -0.0052(15) 0.0181(15) -0.0054(16)
C15 0.033(2) 0.0244(19) 0.0304(19) 0.0010(16) 0.0024(16) 0.0069(16)
C16 0.0250(17) 0.0166(16) 0.0182(16) -0.0005(13) 0.0029(13) 0.0030(14)
C17 0.046(2) 0.0244(19) 0.0246(18) -0.0092(15) 0.0048(16) 0.0056(17)
C18 0.029(2) 0.032(2) 0.045(2) -0.0036(18) -0.0010(17) 0.0105(17)
C19 0.049(2) 0.0180(18) 0.0230(18) 0.0001(15) -0.0002(16) -0.0053(17)
C20 0.0170(16) 0.0207(17) 0.0190(16) -0.0033(13) 0.0026(13) 0.0005(13)
C21 0.0252(18) 0.026(2) 0.035(2) -0.0006(16) 0.0005(15) 0.0067(15)
C22 0.0235(18) 0.034(2) 0.0292(19) -0.0075(16) -0.0037(15) 0.0015(16)
C23 0.0220(18) 0.039(2) 0.0294(19) -0.0027(17) 0.0064(15) -0.0004(16)

loop_
_atom_type_symbol
_atom_type_description
_atom_type_scat_dispersion_real
_atom_type_scat_dispersion_imag
_atom_type_scat_source
C C 0.0150 0.0070 'International Tables Vol C Tables 4.2.6.8 and 6.1.1.4'
H H 0.0000 0.0000 'International Tables Vol C Tables 4.2.6.8 and 6.1.1.4'
Cl Cl 0.3290 0.5400 'International Tables Vol C Tables 4.2.6.8 and 6.1.1.4'
Ir Ir -5.4390 5.4710 'International Tables Vol C Tables 4.2.6.8 and 6.1.1.4'
N N 0.0250 0.0140 'International Tables Vol C Tables 4.2.6.8 and 6.1.1.4'
O O 0.0410 0.0250 'International Tables Vol C Tables 4.2.6.8 and 6.1.1.4'
P P 0.2600 0.3350 'International Tables Vol C Tables 4.2.6.8 and 6.1.1.4'

loop_
_geom_angle_atom_site_label_1
_geom_angle_atom_site_label_2
_geom_angle_atom_site_label_3
_geom_angle
_geom_angle_site_symmetry_1
_geom_angle_site_symmetry_3
_geom_angle_publ_flag
P1 Ir1 Cl1 96.20(3) . . ?
P1 Ir1 P2 161.87(3) . . ?
P2 Ir1 Cl1 101.39(3) . . ?
C1 Ir1 Cl1 174.31(8) . . ?
C1 Ir1 P1 80.68(9) . . ?
C1 Ir1 P2 81.42(9) . . ?
O1 P1 Ir1 104.18(7) . . ?
O1 P1 C8 100.70(12) . . ?
O1 P1 C12 100.26(12) . . ?
C8 P1 Ir1 113.57(10) . . ?
C12 P1 Ir1 120.89(10) . . ?
C12 P1 C8 113.38(14) . . ?
N1 P2 Ir1 102.16(9) . . ?
N1 P2 C16 105.49(13) . . ?
N1 P2 C20 107.03(13) . . ?
C16 P2 Ir1 111.18(10) . . ?
C16 P2 C20 112.01(14) . . ?
C20 P2 Ir1 117.66(10) . . ?
C6 O1 P1 115.75(18) . . ?
C2 N1 P2 116.95(19) . . ?
C2 N1 C7 117.7(2) . . ?
C7 N1 P2 125.3(2) . . ?
C2 C1 Ir1 122.3(2) . . ?
C6 C1 Ir1 120.8(2) . . ?
C6 C1 C2 116.9(3) . . ?
N1 C2 C1 117.0(3) . . ?
C3 C2 N1 122.6(3) . . ?
C3 C2 C1 120.4(3) . . ?
C4 C3 C2 119.8(3) . . ?
C5 C4 C3 121.5(3) . . ?
C6 C5 C4 117.4(3) . . ?
C1 C6 O1 118.5(2) . . ?
C5 C6 O1 117.3(3) . . ?
C5 C6 C1 124.1(3) . . ?
C9 C8 P1 103.8(2) . . ?
C10 C8 P1 114.0(2) . . ?
C10 C8 C9 108.4(3) . . ?
C11 C8 P1 111.2(2) . . ?
C11 C8 C9 108.2(3) . . ?
C11 C8 C10 110.8(3) . . ?
C13 C12 P1 112.7(2) . . ?
C14 C12 P1 110.6(2) . . ?
C14 C12 C13 110.4(3) . . ?
C15 C12 P1 105.9(2) . . ?
C15 C12 C13 108.1(3) . . ?
C15 C12 C14 108.9(3) . . ?
C17 C16 P2 117.0(2) . . ?
C17 C16 C18 108.1(3) . . ?
C18 C16 P2 104.3(2) . . ?
C19 C16 P2 109.2(2) . . ?
C19 C16 C17 109.2(3) . . ?
C19 C16 C18 108.8(3) . . ?
C21 C20 P2 106.9(2) . . ?
C22 C20 P2 116.8(2) . . ?
C22 C20 C21 109.7(3) . . ?
C23 C20 P2 107.3(2) . . ?
C23 C20 C21 108.2(3) . . ?
C23 C20 C22 107.6(3) . . ?

loop_
_geom_bond_atom_site_label_1
_geom_bond_atom_site_label_2
_geom_bond_distance
_geom_bond_site_symmetry_2
_geom_bond_publ_flag
Ir1 Cl1 2.4277(7) . ?
Ir1 P1 2.2842(7) . ?
Ir1 P2 2.3196(7) . ?
Ir1 C1 2.012(3) . ?
P1 O1 1.648(2) . ?
P1 C8 1.865(3) . ?
P1 C12 1.854(3) . ?
P2 N1 1.707(2) . ?
P2 C16 1.872(3) . ?
P2 C20 1.881(3) . ?
O1 C6 1.395(3) . ?
N1 C2 1.408(4) . ?
N1 C7 1.466(4) . ?
C1 C2 1.409(4) . ?
C1 C6 1.390(4) . ?
C2 C3 1.395(4) . ?
C3 C4 1.390(4) . ?
C4 C5 1.382(4) . ?
C5 C6 1.382(4) . ?
C8 C9 1.540(4) . ?
C8 C10 1.539(4) . ?
C8 C11 1.529(4) . ?
C12 C13 1.533(4) . ?
C12 C14 1.532(4) . ?
C12 C15 1.531(4) . ?
C16 C17 1.527(4) . ?
C16 C18 1.531(4) . ?
C16 C19 1.527(4) . ?
C20 C21 1.536(4) . ?
C20 C22 1.533(4) . ?
C20 C23 1.530(4) . ?
